data_7030322
loop_
_publ_author_name
'Jami, Ananda Kumar'
'Baskar, Viswanathan'

_publ_section_title
;
 Tetranuclear stiboxanes (RSb)4O6, exhibiting an adamantane-type
 structure.
;
_journal_issue 40
_journal_name_full 'Dalton transactions (Cambridge, England : 2003)'
_journal_page_first 12524
_journal_page_last 12529
_journal_paper_doi 10.1039/c2dt30587a
_journal_volume 41
_journal_year 2012
_chemical_formula_moiety 'C88 H72 Br4 N4 O10 Sb4'
_chemical_formula_sum 'C88 H72 Br4 N4 O10 Sb4'
_chemical_formula_weight 2152.14
_chemical_name_systematic
;
?
;
_space_group_IT_number 88
_symmetry_cell_setting tetragonal
_symmetry_space_group_name_Hall '-I 4ad'
_symmetry_space_group_name_H-M 'I 41/a :2'
_atom_sites_solution_hydrogens geom
_atom_sites_solution_primary direct
_atom_sites_solution_secondary difmap
_audit_creation_method SHELXL-97
_cell_angle_alpha 90.00
_cell_angle_beta 90.00
_cell_angle_gamma 90.00
_cell_formula_units_Z 4
_cell_length_a 19.226(9)
_cell_length_b 19.226(9)
_cell_length_c 21.370(19)
_cell_measurement_reflns_used 5782
_cell_measurement_temperature 100(2)
_cell_measurement_theta_max 25.13
_cell_measurement_theta_min 3.71
_cell_volume 7899(9)
_computing_cell_refinement 'Bruker SMART'
_computing_data_collection 'Bruker SMART'
_computing_data_reduction 'Bruker SAINT'
_computing_molecular_graphics 'Bruker SHELXTL'
_computing_publication_material 'Bruker SHELXTL'
_computing_structure_refinement 'SHELXL-97 (Sheldrick, 1997)'
_computing_structure_solution 'SHELXS-97 (Sheldrick, 1990)'
_diffrn_ambient_temperature 100(2)
_diffrn_measured_fraction_theta_full 0.997
_diffrn_measured_fraction_theta_max 0.997
_diffrn_measurement_device_type 'CCD area detector'
_diffrn_measurement_method 'phi and omega scans'
_diffrn_radiation_monochromator graphite
_diffrn_radiation_source 'fine-focus sealed tube'
_diffrn_radiation_type MoK\a
_diffrn_radiation_wavelength 0.71073
_diffrn_reflns_av_R_equivalents 0.0476
_diffrn_reflns_av_sigmaI/netI 0.0258
_diffrn_reflns_limit_h_max 22
_diffrn_reflns_limit_h_min -22
_diffrn_reflns_limit_k_max 22
_diffrn_reflns_limit_k_min -22
_diffrn_reflns_limit_l_max 25
_diffrn_reflns_limit_l_min -25
_diffrn_reflns_number 26544
_diffrn_reflns_theta_full 24.99
_diffrn_reflns_theta_max 24.99
_diffrn_reflns_theta_min 1.42
_exptl_absorpt_coefficient_mu 3.440
_exptl_absorpt_correction_T_max 0.7248
_exptl_absorpt_correction_T_min 0.5182
_exptl_absorpt_correction_type multi-scan
_exptl_absorpt_process_details brukarsadabs
_exptl_crystal_colour yellow
_exptl_crystal_density_diffrn 1.810
_exptl_crystal_density_method 'not measured'
_exptl_crystal_description block
_exptl_crystal_F_000 4208
_exptl_crystal_size_max 0.22
_exptl_crystal_size_mid 0.14
_exptl_crystal_size_min 0.10
_refine_diff_density_max 2.237
_refine_diff_density_min -1.289
_refine_diff_density_rms 0.164
_refine_ls_extinction_method none
_refine_ls_goodness_of_fit_ref 1.070
_refine_ls_hydrogen_treatment constr
_refine_ls_matrix_type full
_refine_ls_number_parameters 214
_refine_ls_number_reflns 3472
_refine_ls_number_restraints 59
_refine_ls_restrained_S_all 1.065
_refine_ls_R_factor_all 0.0605
_refine_ls_R_factor_gt 0.0506
_refine_ls_shift/su_max 0.000
_refine_ls_shift/su_mean 0.000
_refine_ls_structure_factor_coef Fsqd
_refine_ls_weighting_details 'calc w=1/[\s^2^(Fo^2^)+(0.0762P)^2^+108.0603P] where P=(Fo^2^+2Fc^2^)/3'
_refine_ls_weighting_scheme calc
_refine_ls_wR_factor_gt 0.1350
_refine_ls_wR_factor_ref 0.1443
_reflns_number_gt 2956
_reflns_number_total 3472
_reflns_threshold_expression >2sigma(I)
_cod_data_source_file c2dt30587a.txt
_cod_data_source_block 2
_cod_depositor_comments
;
The following automatic conversions were performed:

'_symmetry_cell_setting' value 'Tetragonal' changed to 'tetragonal'
according to
/usr/data/users/saulius/automatic-downloads/retrospective/RSC/lib/dictionaries/cif_core.dic
dictionary named 'cif_core.dic' version 2.4.2 from 2011-04-26.

Automatic conversion script
Id: cif_fix_values 2281 2013-09-26 08:29:07Z andrius 
;
_cod_original_sg_symbol_H-M 'I4(1)/a '
_cod_database_code 7030322

loop_
_symmetry_equiv_pos_as_xyz
'x, y, z'
'-x+1/2, -y, z+1/2'
'-y+3/4, x+1/4, z+1/4'
'y+3/4, -x+3/4, z+3/4'
'x+1/2, y+1/2, z+1/2'
'-x+1, -y+1/2, z+1'
'-y+5/4, x+3/4, z+3/4'
'y+5/4, -x+5/4, z+5/4'
'-x, -y, -z'
'x-1/2, y, -z-1/2'
'y-3/4, -x-1/4, -z-1/4'
'-y-3/4, x-3/4, -z-3/4'
'-x+1/2, -y+1/2, -z+1/2'
'x, y+1/2, -z'
'y-1/4, -x+1/4, -z+1/4'
'-y-1/4, x-1/4, -z-1/4'

loop_
_atom_site_label
_atom_site_type_symbol
_atom_site_fract_x
_atom_site_fract_y
_atom_site_fract_z
_atom_site_U_iso_or_equiv
_atom_site_adp_type
_atom_site_occupancy
_atom_site_symmetry_multiplicity
_atom_site_calc_flag
_atom_site_refinement_flags
Br1 Br 0.20685(7) 0.49978(6) -0.12930(5) 0.0746(4) Uani 1 1 d .
C1 C 0.2317(4) 0.1876(4) 0.0667(3) 0.0324(15) Uani 1 1 d .
C2 C 0.1959(4) 0.1586(3) 0.0149(3) 0.0313(15) Uani 1 1 d .
C3 C 0.2321(4) 0.1165(4) -0.0235(4) 0.048(2) Uani 1 1 d .
H3 H 0.2110 0.0993 -0.0595 0.058 Uiso 1 1 calc R
C4 C 0.3006(5) 0.0983(5) -0.0101(6) 0.071(3) Uani 1 1 d .
H4 H 0.3239 0.0682 -0.0369 0.085 Uiso 1 1 calc R
C5 C 0.3344(5) 0.1230(6) 0.0408(6) 0.071(3) Uani 1 1 d .
H5 H 0.3800 0.1097 0.0487 0.085 Uiso 1 1 calc R
C6 C 0.3006(4) 0.1687(4) 0.0816(5) 0.050(2) Uani 1 1 d .
C7 C 0.3298(4) 0.1975(4) 0.1351(4) 0.046(2) Uani 1 1 d .
H7 H 0.3745 0.1853 0.1474 0.055 Uiso 1 1 calc R
C8 C 0.2923(4) 0.2436(4) 0.1693(4) 0.0386(17) Uani 1 1 d .
H8 H 0.3117 0.2635 0.2050 0.046 Uiso 1 1 calc R
C9 C 0.2250(4) 0.2613(4) 0.1513(3) 0.0306(15) Uani 1 1 d .
H9 H 0.2002 0.2935 0.1748 0.037 Uiso 1 1 calc R
C10 C 0.1289(4) 0.3273(4) 0.0036(3) 0.0302(15) Uani 1 1 d .
C11 C 0.1335(4) 0.3950(4) 0.0228(3) 0.0367(17) Uani 1 1 d .
H11 H 0.1204 0.4061 0.0634 0.044 Uiso 1 1 calc R
C12 C 0.1567(4) 0.4472(4) -0.0159(4) 0.0407(18) Uani 1 1 d .
H12 H 0.1595 0.4929 -0.0021 0.049 Uiso 1 1 calc R
C13 C 0.1753(4) 0.4297(4) -0.0750(4) 0.044(2) Uani 1 1 d .
C14 C 0.1684(5) 0.3635(5) -0.0979(4) 0.059(3) Uani 1 1 d .
H14 H 0.1798 0.3534 -0.1393 0.071 Uiso 1 1 calc R
C15 C 0.1441(5) 0.3118(5) -0.0580(4) 0.051(2) Uani 1 1 d .
H15 H 0.1380 0.2667 -0.0728 0.061 Uiso 1 1 calc R
C16 C 0.3314(14) 0.8291(15) -0.0068(13) 0.279(8) Uani 1 1 d DU
H16A H 0.2940 0.8615 -0.0129 0.418 Uiso 1 1 calc R
H16B H 0.3156 0.7909 0.0184 0.418 Uiso 1 1 calc R
H16C H 0.3468 0.8120 -0.0467 0.418 Uiso 1 1 calc R
C17 C 0.3889(11) 0.8640(13) 0.0246(9) 0.279(8) Uani 1 1 d DU
C18 C 0.3848(13) 0.9277(13) 0.0531(11) 0.279(8) Uani 1 1 d DU
H18 H 0.3434 0.9526 0.0535 0.334 Uiso 1 1 calc R
C19 C 0.4445(16) 0.9542(12) 0.0814(11) 0.279(8) Uani 1 1 d DU
H19 H 0.4434 0.9975 0.1009 0.334 Uiso 1 1 calc R
C20 C 0.5053(12) 0.9158(16) 0.0804(11) 0.279(8) Uani 1 1 d DU
H20 H 0.5451 0.9331 0.0995 0.334 Uiso 1 1 calc R
C21 C 0.5071(13) 0.8512(15) 0.0509(13) 0.279(8) Uani 1 1 d DU
H21 H 0.5483 0.8260 0.0504 0.334 Uiso 1 1 calc R
C22 C 0.4483(14) 0.8238(12) 0.0221(11) 0.279(8) Uani 1 1 d DU
H22 H 0.4490 0.7808 0.0022 0.334 Uiso 1 1 calc R
N1 N 0.1961(3) 0.2337(3) 0.1021(2) 0.0264(12) Uani 1 1 d .
O1 O 0.1294(2) 0.1760(2) 0.0063(2) 0.0283(10) Uani 1 1 d .
O2 O 0.0669(2) 0.1724(2) 0.11800(19) 0.0235(9) Uani 1 1 d .
O3 O 0.0000 0.2500 0.0236(3) 0.0262(13) Uani 1 2 d S
Sb1 Sb 0.08956(2) 0.25034(2) 0.064691(18) 0.02252(18) Uani 1 1 d .

loop_
_atom_site_aniso_label
_atom_site_aniso_U_11
_atom_site_aniso_U_22
_atom_site_aniso_U_33
_atom_site_aniso_U_23
_atom_site_aniso_U_13
_atom_site_aniso_U_12
Br1 0.0968(8) 0.0589(6) 0.0681(7) 0.0356(5) 0.0483(6) 0.0154(5)
C1 0.028(4) 0.028(4) 0.041(4) 0.001(3) 0.002(3) -0.002(3)
C2 0.036(4) 0.026(3) 0.032(4) 0.001(3) 0.008(3) -0.002(3)
C3 0.036(4) 0.049(5) 0.060(5) -0.025(4) 0.004(4) -0.002(4)
C4 0.040(5) 0.063(6) 0.108(9) -0.054(6) 0.009(5) 0.005(4)
C5 0.027(4) 0.071(7) 0.114(9) -0.044(6) -0.008(5) 0.015(4)
C6 0.036(4) 0.038(4) 0.076(6) -0.010(4) -0.003(4) 0.005(3)
C7 0.032(4) 0.042(4) 0.065(5) -0.002(4) -0.012(4) 0.005(3)
C8 0.041(4) 0.034(4) 0.041(4) 0.005(3) -0.010(3) -0.006(3)
C9 0.033(4) 0.031(4) 0.028(3) 0.000(3) -0.002(3) -0.002(3)
C10 0.030(3) 0.041(4) 0.020(3) 0.008(3) 0.005(3) 0.005(3)
C11 0.042(4) 0.044(4) 0.023(3) 0.005(3) 0.002(3) -0.010(3)
C12 0.040(4) 0.047(4) 0.035(4) 0.013(3) 0.003(3) -0.006(3)
C13 0.040(4) 0.046(5) 0.045(5) 0.021(4) 0.016(4) 0.005(4)
C14 0.084(7) 0.061(6) 0.031(4) 0.014(4) 0.025(4) 0.020(5)
C15 0.077(6) 0.040(5) 0.036(4) 0.009(3) 0.021(4) 0.013(4)
C16 0.225(15) 0.265(18) 0.346(19) 0.020(14) 0.015(15) 0.051(13)
C17 0.225(15) 0.265(18) 0.346(19) 0.020(14) 0.015(15) 0.051(13)
C18 0.225(15) 0.265(18) 0.346(19) 0.020(14) 0.015(15) 0.051(13)
C19 0.225(15) 0.265(18) 0.346(19) 0.020(14) 0.015(15) 0.051(13)
C20 0.225(15) 0.265(18) 0.346(19) 0.020(14) 0.015(15) 0.051(13)
C21 0.225(15) 0.265(18) 0.346(19) 0.020(14) 0.015(15) 0.051(13)
C22 0.225(15) 0.265(18) 0.346(19) 0.020(14) 0.015(15) 0.051(13)
N1 0.029(3) 0.028(3) 0.022(3) 0.002(2) 0.002(2) -0.001(2)
O1 0.029(2) 0.033(2) 0.023(2) -0.0017(19) 0.0031(18) -0.0006(19)
O2 0.026(2) 0.026(2) 0.019(2) 0.0032(17) 0.0014(17) 0.0043(18)
O3 0.024(3) 0.040(4) 0.014(3) 0.000 0.000 0.003(3)
Sb1 0.0249(3) 0.0279(3) 0.0148(2) 0.00095(15) 0.00117(15) 0.00125(16)

loop_
_atom_type_symbol
_atom_type_description
_atom_type_scat_dispersion_real
_atom_type_scat_dispersion_imag
_atom_type_scat_source
C C 0.0033 0.0016 'International Tables Vol C Tables 4.2.6.8 and 6.1.1.4'
H H 0.0000 0.0000 'International Tables Vol C Tables 4.2.6.8 and 6.1.1.4'
N N 0.0061 0.0033 'International Tables Vol C Tables 4.2.6.8 and 6.1.1.4'
O O 0.0106 0.0060 'International Tables Vol C Tables 4.2.6.8 and 6.1.1.4'
Br Br -0.2901 2.4595 'International Tables Vol C Tables 4.2.6.8 and 6.1.1.4'
Sb Sb -0.5866 1.5461 'International Tables Vol C Tables 4.2.6.8 and 6.1.1.4'

loop_
_geom_angle_atom_site_label_1
_geom_angle_atom_site_label_2
_geom_angle_atom_site_label_3
_geom_angle
_geom_angle_site_symmetry_1
_geom_angle_site_symmetry_3
N1 C1 C6 121.2(7) . .
N1 C1 C2 116.7(6) . .
C6 C1 C2 122.1(7) . .
O1 C2 C3 124.2(7) . .
O1 C2 C1 118.3(6) . .
C3 C2 C1 117.4(7) . .
C2 C3 C4 121.0(8) . .
C2 C3 H3 119.5 . .
C4 C3 H3 119.5 . .
C5 C4 C3 122.1(8) . .
C5 C4 H4 119.0 . .
C3 C4 H4 119.0 . .
C4 C5 C6 119.9(8) . .
C4 C5 H5 120.0 . .
C6 C5 H5 120.0 . .
C7 C6 C5 125.2(8) . .
C7 C6 C1 117.6(8) . .
C5 C6 C1 117.2(8) . .
C8 C7 C6 119.3(7) . .
C8 C7 H7 120.3 . .
C6 C7 H7 120.3 . .
C7 C8 C9 120.3(7) . .
C7 C8 H8 119.9 . .
C9 C8 H8 119.9 . .
N1 C9 C8 121.4(7) . .
N1 C9 H9 119.3 . .
C8 C9 H9 119.3 . .
C11 C10 C15 118.6(7) . .
C11 C10 Sb1 120.3(5) . .
C15 C10 Sb1 120.8(6) . .
C10 C11 C12 122.3(7) . .
C10 C11 H11 118.8 . .
C12 C11 H11 118.8 . .
C13 C12 C11 117.7(8) . .
C13 C12 H12 121.1 . .
C11 C12 H12 121.1 . .
C12 C13 C14 122.5(7) . .
C12 C13 Br1 118.9(7) . .
C14 C13 Br1 118.5(6) . .
C13 C14 C15 118.5(8) . .
C13 C14 H14 120.7 . .
C15 C14 H14 120.7 . .
C10 C15 C14 120.0(8) . .
C10 C15 H15 120.0 . .
C14 C15 H15 120.0 . .
C17 C16 H16A 109.5 . .
C17 C16 H16B 109.5 . .
H16A C16 H16B 109.5 . .
C17 C16 H16C 109.5 . .
H16A C16 H16C 109.5 . .
H16B C16 H16C 109.5 . .
C18 C17 C22 124.5(15) . .
C18 C17 C16 124.9(18) . .
C22 C17 C16 111(2) . .
C17 C18 C19 118.2(12) . .
C17 C18 H18 120.9 . .
C19 C18 H18 120.9 . .
C20 C19 C18 119.6(13) . .
C20 C19 H19 120.2 . .
C18 C19 H19 120.2 . .
C19 C20 C21 120.3(12) . .
C19 C20 H20 119.9 . .
C21 C20 H20 119.9 . .
C22 C21 C20 121.2(15) . .
C22 C21 H21 119.4 . .
C20 C21 H21 119.4 . .
C17 C22 C21 116.3(16) . .
C17 C22 H22 121.9 . .
C21 C22 H22 121.9 . .
C9 N1 C1 120.2(6) . .
C9 N1 Sb1 128.7(5) . .
C1 N1 Sb1 111.1(4) . .
C2 O1 Sb1 116.7(4) . .
Sb1 O2 Sb1 132.7(2) . 15
Sb1 O3 Sb1 126.0(3) 6_454 .
O2 Sb1 O3 93.67(17) . .
O2 Sb1 O2 92.73(16) . 12_666
O3 Sb1 O2 103.53(17) . 12_666
O2 Sb1 O1 84.41(18) . .
O3 Sb1 O1 93.09(17) . .
O2 Sb1 O1 163.29(18) 12_666 .
O2 Sb1 C10 171.1(2) . .
O3 Sb1 C10 92.3(2) . .
O2 Sb1 C10 92.2(2) 12_666 .
O1 Sb1 C10 88.7(2) . .
O2 Sb1 N1 83.37(19) . .
O3 Sb1 N1 169.79(16) . .
O2 Sb1 N1 86.40(19) 12_666 .
O1 Sb1 N1 76.92(19) . .
C10 Sb1 N1 89.6(2) . .

loop_
_geom_bond_atom_site_label_1
_geom_bond_atom_site_label_2
_geom_bond_distance
_geom_bond_site_symmetry_2
Br1 C13 1.878(7) .
C1 N1 1.351(9) .
C1 C6 1.409(11) .
C1 C2 1.417(10) .
C2 O1 1.334(9) .
C2 C3 1.347(10) .
C3 C4 1.393(13) .
C3 H3 0.9300 .
C4 C5 1.353(14) .
C4 H4 0.9300 .
C5 C6 1.398(13) .
C5 H5 0.9300 .
C6 C7 1.389(12) .
C7 C8 1.355(12) .
C7 H7 0.9300 .
C8 C9 1.392(10) .
C8 H8 0.9300 .
C9 N1 1.302(9) .
C9 H9 0.9300 .
C10 C11 1.367(11) .
C10 C15 1.381(10) .
C10 Sb1 2.114(7) .
C11 C12 1.375(10) .
C11 H11 0.9300 .
C12 C13 1.355(11) .
C12 H12 0.9300 .
C13 C14 1.369(13) .
C14 C15 1.391(12) .
C14 H14 0.9300 .
C15 H15 0.9300 .
C16 C17 1.458(10) .
C16 H16A 0.9600 .
C16 H16B 0.9600 .
C16 H16C 0.9600 .
C17 C18 1.370(9) .
C17 C22 1.380(10) .
C18 C19 1.393(9) .
C18 H18 0.9300 .
C19 C20 1.383(9) .
C19 H19 0.9300 .
C20 C21 1.393(9) .
C20 H20 0.9300 .
C21 C22 1.389(10) .
C21 H21 0.9300 .
C22 H22 0.9300 .
N1 Sb1 2.222(6) .
O1 Sb1 2.046(5) .
O2 Sb1 1.933(4) .
O2 Sb1 1.938(4) 15
O3 Sb1 1.933(3) 6_454
O3 Sb1 1.933(3) .
Sb1 O2 1.938(4) 12_666
